data_7719450
loop_
_publ_author_name
'Mele, Andrea'
'Arrigoni, Federica'
'Elleouet, Catherine'
'P&#xe9;tillon, Fran&#xe7;ois Y'
'Schollhammer, Philippe'
'Zampella, Giuseppe'

_publ_section_title
;
 Use of the 2,3-bis(diphenylphosphino)-<i>N</i>-phenylmaleimide ligand as
 a redox [Fe<sub>4</sub>S<sub>4</sub>] cubane surrogate in di-iron
 complexes related to [FeFe]-hydrogenases: influence of the dithiolate
 bridge on the redox behaviour.
;
_journal_issue 40
_journal_name_full 'Dalton transactions (Cambridge, England : 2003)'
_journal_page_first 15188
_journal_page_last 15196
_journal_paper_doi 10.1039/d5dt01543j
_journal_volume 54
_journal_year 2025
_chemical_formula_moiety
;
              C41 H31 Fe2 N O6 P2 S2, C7 H8
;
_chemical_formula_sum 'C48 H39 Fe2 N O6 P2 S2'
_chemical_formula_weight 963.56
_space_group_IT_number 2
_space_group_name_Hall '-P 1'
_space_group_name_H-M_alt 'P -1'
_symmetry_cell_setting triclinic
_symmetry_Int_Tables_number 2
_symmetry_space_group_name_Hall '-P 1'
_symmetry_space_group_name_H-M 'P -1'
_atom_sites_solution_hydrogens geom
_atom_sites_solution_primary direct
_atom_sites_solution_secondary difmap
_audit_creation_date 2018-10-18T10:29:39-00:00
_audit_creation_method 'WinGX routine CIF_UPDATE'
_audit_update_record
;
2025-05-13 deposited with the CCDC.	2025-09-10 downloaded from the CCDC.
;
_cell_angle_alpha 89.207(2)
_cell_angle_beta 79.956(2)
_cell_angle_gamma 72.988(2)
_cell_formula_units_Z 2
_cell_length_a 10.8576(3)
_cell_length_b 11.1524(3)
_cell_length_c 19.2488(5)
_cell_measurement_reflns_used 9332
_cell_measurement_temperature 170(2)
_cell_measurement_theta_max 27.995
_cell_measurement_theta_min 3.737
_cell_volume 2192.95(11)
_computing_cell_refinement
;
        CrysAlisPro, Agilent Technologies,
        Version 1.171.37.34i (release 04-08-2014 CrysAlis171 .NET)
        (compiled Aug  4 2014,14:34:23)
;
_computing_data_collection
;
        CrysAlisPro, Agilent Technologies,
        Version 1.171.37.34i (release 04-08-2014 CrysAlis171 .NET)
        (compiled Aug  4 2014,14:34:23)
;
_computing_data_reduction
;
        CrysAlisPro, Agilent Technologies,
        Version 1.171.37.34i (release 04-08-2014 CrysAlis171 .NET)
        (compiled Aug  4 2014,14:34:23)
;
_computing_molecular_graphics
;
        ORTEP3 for Windows (Farrugia, 1997)
        MERCURY  (Bruno et al., 2002)
;
_computing_publication_material
;
        WinGX (Farrugia, 1999)
        PLATON (Spek, 1990-2003)
        enCIFer (Allen et al., 2004)
;
_computing_structure_refinement 'SHELXL-97 (Sheldrick, 2008)'
_computing_structure_solution 'SIR-92 (Altomare et al., 1992)'
_diffrn_ambient_temperature 170(2)
_diffrn_detector 'CCD plate'
_diffrn_detector_area_resol_mean 8.3622
_diffrn_measured_fraction_theta_full 0.997
_diffrn_measured_fraction_theta_max 0.997
_diffrn_measurement_device 'four-circle diffractometer'
_diffrn_measurement_device_type 'Xcalibur, Sapphire2, large Be window'
_diffrn_measurement_method '\w scans'
_diffrn_orient_matrix_UB_11 0.028374
_diffrn_orient_matrix_UB_12 -0.0612598
_diffrn_orient_matrix_UB_13 -0.0156818
_diffrn_orient_matrix_UB_21 -0.0228471
_diffrn_orient_matrix_UB_22 0.0214504
_diffrn_orient_matrix_UB_23 -0.0316004
_diffrn_orient_matrix_UB_31 0.0591068
_diffrn_orient_matrix_UB_32 0.0146717
_diffrn_orient_matrix_UB_33 -0.0125233
_diffrn_radiation_monochromator graphite
_diffrn_radiation_probe x-ray
_diffrn_radiation_type MoK\a
_diffrn_radiation_wavelength 0.71073
_diffrn_reflns_av_R_equivalents 0.104
_diffrn_reflns_av_unetI/netI 0.0829
_diffrn_reflns_limit_h_max 13
_diffrn_reflns_limit_h_min -13
_diffrn_reflns_limit_k_max 13
_diffrn_reflns_limit_k_min -13
_diffrn_reflns_limit_l_max 24
_diffrn_reflns_limit_l_min -24
_diffrn_reflns_number 27368
_diffrn_reflns_theta_full 26.37
_diffrn_reflns_theta_max 26.37
_diffrn_reflns_theta_min 3.56
_diffrn_source 'Enhance (Mo) X-ray Source'
_exptl_absorpt_coefficient_mu 0.881
_exptl_absorpt_correction_T_max 0.966
_exptl_absorpt_correction_T_min 0.870
_exptl_absorpt_correction_type analytical
_exptl_absorpt_process_details
;
        CrysAlisPro, Agilent Technologies,
        Version 1.171.37.34i (release 04-08-2014 CrysAlis171 .NET)
        (compiled Aug  4 2014,14:34:23)
        Analytical numeric absorption correction using a multifaceted crystal
        model based on expressions derived by R.C. Clark & J.S. Reid.
        (Clark, R. C. & Reid, J. S. (1995). Acta Cryst. A51, 887-897)
        Empirical absorption correction using spherical harmonics,
        implemented in SCALE3 ABSPACK scaling algorithm.
;
_exptl_crystal_colour red
_exptl_crystal_density_diffrn 1.459
_exptl_crystal_density_method 'not measured'
_exptl_crystal_description 'parallelepipedic plate // (0 0 1)'
_exptl_crystal_F_000 992
_exptl_crystal_recrystallization_method 'from solution in toluene at room temperature,by slow evaporation of solvent'
_exptl_crystal_size_max 0.20
_exptl_crystal_size_mid 0.14
_exptl_crystal_size_min 0.04
_refine_diff_density_max 0.859
_refine_diff_density_min -0.47
_refine_diff_density_rms 0.095
_refine_ls_extinction_method none
_refine_ls_goodness_of_fit_ref 1.051
_refine_ls_hydrogen_treatment constr
_refine_ls_matrix_type full
_refine_ls_number_parameters 490
_refine_ls_number_reflns 8931
_refine_ls_number_restraints 8
_refine_ls_restrained_S_all 1.051
_refine_ls_R_factor_all 0.0786
_refine_ls_R_factor_gt 0.055
_refine_ls_shift/su_max 0
_refine_ls_shift/su_mean 0
_refine_ls_structure_factor_coef Fsqd
_refine_ls_weighting_details 'calc w=1/[\s^2^(Fo^2^)+(0.0693P)^2^+0.5658P] where P=(Fo^2^+2Fc^2^)/3'
_refine_ls_weighting_scheme calc
_refine_ls_wR_factor_gt 0.136
_refine_ls_wR_factor_ref 0.1538
_reflns_number_gt 6649
_reflns_number_total 8931
_reflns_threshold_expression >2\s(I)
_cod_data_source_file d5dt01543j2.cif
_cod_data_source_block am73-e_170k
_cod_depositor_comments 'Adding full bibliography for 7719450--7719451.cif.'
_cod_original_cell_volume 2192.95(10)
_cod_original_sg_symbol_Hall -P1
_cod_database_code 7719450

loop_
_symmetry_equiv_pos_as_xyz
'x, y, z'
'-x, -y, -z'

loop_
_atom_site_label
_atom_site_type_symbol
_atom_site_fract_x
_atom_site_fract_y
_atom_site_fract_z
_atom_site_U_iso_or_equiv
_atom_site_adp_type
_atom_site_occupancy
_atom_site_symmetry_multiplicity
_atom_site_calc_flag
_atom_site_refinement_flags
_atom_site_disorder_assembly
_atom_site_disorder_group
C1 C -0.0139(3) 0.7518(3) 0.17927(18) 0.0299(8) Uani 1 1 d . . .
C2 C 0.2661(3) 0.7905(4) -0.00425(19) 0.0350(8) Uani 1 1 d . . .
C3 C 0.0278(4) 0.7934(4) 0.01633(18) 0.0349(8) Uani 1 1 d . . .
C4 C 0.2219(4) 0.6023(3) -0.06841(19) 0.0360(8) Uani 1 1 d . . .
C5I C 0.3818(4) 0.4033(4) 0.0587(2) 0.0515(11) Uani 0.55 1 d P A 1
H5I1 H 0.4175 0.388 0.0075 0.062 Uiso 0.55 1 calc PR A 1
H5I2 H 0.4533 0.3608 0.0842 0.062 Uiso 0.55 1 calc PR A 1
C6I C 0.2750(7) 0.3397(7) 0.0764(4) 0.0420(17) Uiso 0.55 1 d P A 1
H6A H 0.3105 0.2542 0.0541 0.05 Uiso 0.55 1 calc PR A 1
H6B H 0.2618 0.3295 0.1281 0.05 Uiso 0.55 1 calc PR A 1
C7I C 0.1530(5) 0.3899(4) 0.0594(3) 0.0571(12) Uani 0.55 1 d P A 1
H7A H 0.0961 0.3415 0.0838 0.068 Uiso 0.55 1 calc PR A 1
H7B H 0.1613 0.3737 0.0081 0.068 Uiso 0.55 1 calc PR A 1
C5J C 0.3818(4) 0.4033(4) 0.0587(2) 0.0515(11) Uani 0.45 1 d P A 2
H5J1 H 0.466 0.3787 0.0251 0.062 Uiso 0.45 1 calc PR A 2
H5J2 H 0.3979 0.3604 0.103 0.062 Uiso 0.45 1 calc PR A 2
C6J C 0.2967(9) 0.3554(9) 0.0317(5) 0.045(2) Uiso 0.45 1 d P A 2
H6C H 0.3302 0.263 0.0339 0.054 Uiso 0.45 1 calc PR A 2
H6D H 0.3062 0.3742 -0.0191 0.054 Uiso 0.45 1 calc PR A 2
C7J C 0.1530(5) 0.3899(4) 0.0594(3) 0.0571(12) Uani 0.45 1 d P A 2
H7C H 0.1397 0.3449 0.1035 0.068 Uiso 0.45 1 calc PR A 2
H7D H 0.1115 0.3579 0.0248 0.068 Uiso 0.45 1 calc PR A 2
C8 C 0.2435(4) 0.7491(3) 0.28386(19) 0.0350(8) Uani 1 1 d . . .
C9 C 0.2159(3) 0.6458(3) 0.30774(17) 0.0304(8) Uani 1 1 d . . .
C10 C 0.3053(5) 0.7977(4) 0.3374(2) 0.0556(12) Uani 1 1 d . B .
C11 C 0.2553(4) 0.6200(3) 0.37877(18) 0.0342(8) Uani 1 1 d . B .
C12 C 0.1025(3) 0.9579(3) 0.21166(18) 0.0315(8) Uani 1 1 d . . .
C13 C 0.0397(4) 1.0128(4) 0.1572(2) 0.0418(9) Uani 1 1 d . . .
H13 H 0.06 0.9691 0.1127 0.05 Uiso 1 1 calc R . .
C14 C -0.0514(4) 1.1291(4) 0.1664(2) 0.0501(11) Uani 1 1 d . . .
H14 H -0.0928 1.165 0.1283 0.06 Uiso 1 1 calc R . .
C15 C -0.0830(4) 1.1941(4) 0.2306(2) 0.0488(10) Uani 1 1 d . . .
H15 H -0.1467 1.2742 0.2372 0.059 Uiso 1 1 calc R . .
C16 C -0.0207(4) 1.1412(4) 0.2848(2) 0.0552(12) Uani 1 1 d . . .
H16 H -0.0409 1.1853 0.3292 0.066 Uiso 1 1 calc R . .
C17 C 0.0709(4) 1.0242(4) 0.2752(2) 0.0506(11) Uani 1 1 d . . .
H17 H 0.113 0.989 0.3133 0.061 Uiso 1 1 calc R . .
C18 C 0.3740(3) 0.8310(3) 0.1604(2) 0.0362(8) Uani 1 1 d . . .
C19 C 0.3772(4) 0.9393(4) 0.1257(2) 0.0416(9) Uani 1 1 d . . .
H19 H 0.298 0.9997 0.1195 0.05 Uiso 1 1 calc R . .
C20 C 0.4973(4) 0.9599(4) 0.0997(3) 0.0529(11) Uani 1 1 d . . .
H20 H 0.4997 1.0337 0.0749 0.063 Uiso 1 1 calc R . .
C21 C 0.6113(4) 0.8746(4) 0.1095(3) 0.0549(12) Uani 1 1 d . . .
H21 H 0.6925 0.8903 0.0925 0.066 Uiso 1 1 calc R . .
C22 C 0.6096(4) 0.7664(4) 0.1438(3) 0.0592(13) Uani 1 1 d . . .
H22 H 0.6893 0.7073 0.1506 0.071 Uiso 1 1 calc R . .
C23 C 0.4910(4) 0.7435(4) 0.1685(3) 0.0526(12) Uani 1 1 d . . .
H23 H 0.4898 0.6675 0.1911 0.063 Uiso 1 1 calc R . .
C24 C 0.0153(4) 0.5208(3) 0.29775(18) 0.0338(8) Uani 1 1 d . . .
C25 C -0.0898(4) 0.5306(3) 0.2638(2) 0.0385(9) Uani 1 1 d . . .
H25 H -0.0831 0.5505 0.2154 0.046 Uiso 1 1 calc R . .
C26 C -0.2039(4) 0.5116(4) 0.2995(2) 0.0501(11) Uani 1 1 d . . .
H26 H -0.2751 0.5181 0.2757 0.06 Uiso 1 1 calc R . .
C27 C -0.2143(5) 0.4832(5) 0.3695(3) 0.0659(14) Uani 1 1 d . . .
H27 H -0.2933 0.4718 0.3946 0.079 Uiso 1 1 calc R . .
C28 C -0.1107(5) 0.4715(6) 0.4031(2) 0.0756(17) Uani 1 1 d . . .
H28 H -0.1186 0.4512 0.4515 0.091 Uiso 1 1 calc R . .
C29 C 0.0054(5) 0.4884(5) 0.3684(2) 0.0566(12) Uani 1 1 d . . .
H29 H 0.0772 0.4781 0.3922 0.068 Uiso 1 1 calc R . .
C30 C 0.2909(3) 0.4015(3) 0.24986(17) 0.0302(8) Uani 1 1 d . . .
C31 C 0.2636(5) 0.2888(4) 0.2619(2) 0.0526(11) Uani 1 1 d . . .
H31 H 0.1753 0.2877 0.2736 0.063 Uiso 1 1 calc R . .
C32 C 0.3651(5) 0.1764(4) 0.2569(3) 0.0635(13) Uani 1 1 d . . .
H32 H 0.3452 0.0993 0.2649 0.076 Uiso 1 1 calc R . .
C33 C 0.4932(5) 0.1765(4) 0.2406(2) 0.0554(12) Uani 1 1 d . . .
H33 H 0.5621 0.1 0.2369 0.067 Uiso 1 1 calc R . .
C34 C 0.5201(4) 0.2879(4) 0.2298(2) 0.0564(12) Uani 1 1 d . . .
H34 H 0.6087 0.2886 0.2191 0.068 Uiso 1 1 calc R . .
C35 C 0.4211(4) 0.3998(4) 0.2342(2) 0.0464(10) Uani 1 1 d . . .
H35 H 0.4423 0.4763 0.2265 0.056 Uiso 1 1 calc R . .
C36I C 0.3844(4) 0.7175(5) 0.4464(2) 0.0366(16) Uiso 0.55 1 d PGD B 1
C37I C 0.5171(4) 0.7073(5) 0.43601(19) 0.0491(19) Uiso 0.55 1 d PG B 1
H37I H 0.5657 0.7016 0.3894 0.059 Uiso 0.55 1 calc PR B 1
C38I C 0.5787(4) 0.7054(5) 0.4937(3) 0.053(2) Uiso 0.55 1 d PG B 1
H38I H 0.6693 0.6984 0.4866 0.064 Uiso 0.55 1 calc PR B 1
C39I C 0.5076(5) 0.7137(5) 0.5618(2) 0.0502(19) Uiso 0.55 1 d PG B 1
H39I H 0.5497 0.7124 0.6013 0.06 Uiso 0.55 1 calc PR B 1
C40I C 0.3749(5) 0.7239(5) 0.5722(2) 0.064(2) Uiso 0.55 1 d PG B 1
H40I H 0.3263 0.7296 0.6188 0.077 Uiso 0.55 1 calc PR B 1
C41I C 0.3133(4) 0.7258(5) 0.5145(3) 0.054(2) Uiso 0.55 1 d PG B 1
H41I H 0.2226 0.7328 0.5216 0.065 Uiso 0.55 1 calc PR B 1
N1 N 0.3064(4) 0.7161(3) 0.39322(18) 0.0508(9) Uani 1 1 d D . .
C36J C 0.3324(5) 0.7269(5) 0.4638(2) 0.0243(16) Uiso 0.45 1 d PGD B 2
C37J C 0.4425(5) 0.6334(4) 0.4760(2) 0.0384(19) Uiso 0.45 1 d PG B 2
H37J H 0.4838 0.5659 0.4424 0.046 Uiso 0.45 1 calc PR B 2
C38J C 0.4920(5) 0.6387(5) 0.5374(3) 0.047(2) Uiso 0.45 1 d PG B 2
H38J H 0.5673 0.5749 0.5457 0.057 Uiso 0.45 1 calc PR B 2
C39J C 0.4315(6) 0.7375(6) 0.5866(2) 0.048(2) Uiso 0.45 1 d PG B 2
H39J H 0.4654 0.7412 0.6286 0.058 Uiso 0.45 1 calc PR B 2
C40J C 0.3214(6) 0.8310(5) 0.5745(3) 0.055(3) Uiso 0.45 1 d PG B 2
H40J H 0.28 0.8986 0.6081 0.066 Uiso 0.45 1 calc PR B 2
C41J C 0.2718(5) 0.8257(4) 0.5131(3) 0.042(2) Uiso 0.45 1 d PG B 2
H41J H 0.1966 0.8896 0.5048 0.05 Uiso 0.45 1 calc PR B 2
O1 O -0.1203(3) 0.8133(3) 0.19577(15) 0.0467(7) Uani 1 1 d . . .
O2 O 0.3185(3) 0.8640(3) -0.02181(16) 0.0533(8) Uani 1 1 d . . .
O3 O -0.0692(3) 0.8697(3) 0.01519(14) 0.0474(7) Uani 1 1 d . . .
O4 O 0.2485(3) 0.5591(3) -0.12482(14) 0.0541(8) Uani 1 1 d . . .
O5 O 0.3465(4) 0.8868(3) 0.3341(2) 0.0860(14) Uani 1 1 d . . .
O6 O 0.2475(3) 0.5345(3) 0.41674(13) 0.0422(6) Uani 1 1 d . . .
P1 P 0.21830(9) 0.80033(8) 0.19542(5) 0.0282(2) Uani 1 1 d . . .
P2 P 0.16283(8) 0.55040(8) 0.24803(4) 0.0263(2) Uani 1 1 d . . .
S1 S 0.33984(8) 0.57258(9) 0.07798(5) 0.0319(2) Uani 1 1 d . . .
S2 S 0.06552(9) 0.55583(8) 0.07821(5) 0.0325(2) Uani 1 1 d . . .
Fe1 Fe 0.14771(4) 0.65584(4) 0.15105(2) 0.02383(14) Uani 1 1 d . A .
Fe2 Fe 0.18054(5) 0.67683(5) 0.01789(2) 0.02761(15) Uani 1 1 d . A .
C42I C 0.7506(6) 0.9131(7) 0.4178(3) 0.083(3) Uiso 0.55 1 d PGD C 1
C43I C 0.8658(6) 0.8144(7) 0.4099(3) 0.069(3) Uiso 0.55 1 d PGD C 1
H43I H 0.9077 0.7787 0.3642 0.082 Uiso 0.55 1 calc PR C 1
C44I C 0.9196(6) 0.7679(6) 0.4688(4) 0.094(3) Uiso 0.55 1 d PG C 1
H44I H 0.9983 0.7004 0.4634 0.112 Uiso 0.55 1 calc PR C 1
C45I C 0.8582(7) 0.8201(6) 0.5356(3) 0.065(2) Uiso 0.55 1 d PG C 1
H45I H 0.8949 0.7883 0.5758 0.078 Uiso 0.55 1 calc PR C 1
C46I C 0.7430(7) 0.9188(6) 0.5435(3) 0.090(3) Uiso 0.55 1 d PG C 1
H46I H 0.701 0.9545 0.5892 0.108 Uiso 0.55 1 calc PR C 1
C47I C 0.6892(6) 0.9653(6) 0.4846(4) 0.073(3) Uiso 0.55 1 d PGD C 1
H47I H 0.6104 1.0327 0.4901 0.088 Uiso 0.55 1 calc PR C 1
C48I C 0.6889(12) 0.9589(13) 0.3557(6) 0.102(4) Uiso 0.55 1 d PD C 1
H48A H 0.6064 1.025 0.3712 0.153 Uiso 0.55 1 calc PR C 1
H48B H 0.6714 0.8892 0.3327 0.153 Uiso 0.55 1 calc PR C 1
H48C H 0.7481 0.9926 0.3223 0.153 Uiso 0.55 1 calc PR C 1
C42J C 0.7513(9) 0.8458(12) 0.4182(6) 0.126(6) Uiso 0.45 1 d PGD D 2
C43J C 0.8760(9) 0.8573(9) 0.3955(5) 0.069(3) Uiso 0.45 1 d PGD D 2
H43J H 0.9057 0.8658 0.3468 0.083 Uiso 0.45 1 calc PR D 2
C44J C 0.9572(9) 0.8562(11) 0.4441(6) 0.125(6) Uiso 0.45 1 d PG D 2
H44J H 1.0423 0.864 0.4286 0.15 Uiso 0.45 1 calc PR D 2
C45J C 0.9137(13) 0.8437(13) 0.5154(6) 0.140(7) Uiso 0.45 1 d PG D 2
H45J H 0.9691 0.843 0.5486 0.168 Uiso 0.45 1 calc PR D 2
C46J C 0.7890(15) 0.8323(13) 0.5381(5) 0.175(10) Uiso 0.45 1 d PG D 2
H46J H 0.7593 0.8237 0.5868 0.211 Uiso 0.45 1 calc PR D 2
C47J C 0.7079(10) 0.8333(13) 0.4895(7) 0.133(6) Uiso 0.45 1 d PGD D 2
H47J H 0.6227 0.8255 0.505 0.16 Uiso 0.45 1 calc PR D 2
C48J C 0.6595(16) 0.8572(19) 0.3702(9) 0.127(6) Uiso 0.45 1 d PD D 2
H48D H 0.633 0.7803 0.3702 0.191 Uiso 0.45 1 calc PR D 2
H48E H 0.7012 0.8698 0.3224 0.191 Uiso 0.45 1 calc PR D 2
H48F H 0.5821 0.929 0.3856 0.191 Uiso 0.45 1 calc PR D 2

loop_
_atom_site_aniso_label
_atom_site_aniso_U_11
_atom_site_aniso_U_22
_atom_site_aniso_U_33
_atom_site_aniso_U_23
_atom_site_aniso_U_13
_atom_site_aniso_U_12
C1 0.0282(19) 0.034(2) 0.0310(18) 0.0043(15) -0.0062(14) -0.0141(17)
C2 0.0290(19) 0.037(2) 0.0359(19) 0.0025(16) -0.0049(15) -0.0057(18)
C3 0.038(2) 0.043(2) 0.0297(18) 0.0026(16) -0.0045(15) -0.021(2)
C4 0.041(2) 0.032(2) 0.034(2) 0.0091(16) -0.0069(16) -0.0098(18)
C5I 0.045(2) 0.033(2) 0.060(3) 0.008(2) 0.006(2) 0.003(2)
C7I 0.073(3) 0.033(2) 0.070(3) -0.003(2) -0.005(2) -0.027(2)
C5J 0.045(2) 0.033(2) 0.060(3) 0.008(2) 0.006(2) 0.003(2)
C7J 0.073(3) 0.033(2) 0.070(3) -0.003(2) -0.005(2) -0.027(2)
C8 0.043(2) 0.0299(19) 0.039(2) 0.0064(16) -0.0222(16) -0.0136(18)
C9 0.0346(19) 0.0291(19) 0.0273(17) 0.0021(14) -0.0061(14) -0.0089(17)
C10 0.088(3) 0.039(2) 0.061(3) 0.018(2) -0.054(3) -0.028(2)
C11 0.042(2) 0.031(2) 0.0292(18) 0.0035(16) -0.0115(15) -0.0082(18)
C12 0.037(2) 0.0293(19) 0.0336(18) 0.0045(15) -0.0110(15) -0.0151(17)
C13 0.053(2) 0.034(2) 0.0316(19) 0.0033(16) -0.0109(17) -0.001(2)
C14 0.059(3) 0.038(2) 0.044(2) 0.0033(19) -0.016(2) 0.003(2)
C15 0.046(2) 0.043(2) 0.054(3) -0.003(2) -0.0065(19) -0.009(2)
C16 0.053(3) 0.058(3) 0.047(2) -0.019(2) -0.013(2) -0.001(2)
C17 0.057(3) 0.051(3) 0.042(2) -0.001(2) -0.023(2) -0.006(2)
C18 0.034(2) 0.0303(19) 0.052(2) 0.0070(17) -0.0166(17) -0.0169(17)
C19 0.036(2) 0.039(2) 0.055(2) 0.0113(19) -0.0105(18) -0.0172(19)
C20 0.046(3) 0.043(2) 0.074(3) 0.016(2) -0.006(2) -0.024(2)
C21 0.037(2) 0.050(3) 0.084(3) 0.000(2) -0.007(2) -0.025(2)
C22 0.034(2) 0.048(3) 0.103(4) 0.010(3) -0.023(2) -0.017(2)
C23 0.044(2) 0.037(2) 0.089(3) 0.019(2) -0.028(2) -0.022(2)
C24 0.038(2) 0.032(2) 0.0334(18) 0.0033(15) 0.0002(15) -0.0179(18)
C25 0.036(2) 0.035(2) 0.045(2) 0.0011(17) 0.0023(16) -0.0154(18)
C26 0.037(2) 0.047(3) 0.065(3) 0.002(2) 0.0060(19) -0.018(2)
C27 0.048(3) 0.084(4) 0.064(3) 0.002(3) 0.020(2) -0.036(3)
C28 0.079(4) 0.118(5) 0.038(2) 0.014(3) 0.012(2) -0.056(4)
C29 0.065(3) 0.086(3) 0.031(2) 0.010(2) -0.0011(19) -0.045(3)
C30 0.040(2) 0.0296(18) 0.0227(16) 0.0041(14) -0.0065(14) -0.0123(17)
C31 0.060(3) 0.038(2) 0.063(3) 0.003(2) -0.009(2) -0.021(2)
C32 0.083(4) 0.024(2) 0.081(3) 0.003(2) -0.013(3) -0.012(3)
C33 0.071(3) 0.039(2) 0.047(2) 0.000(2) -0.020(2) 0.002(2)
C34 0.043(3) 0.052(3) 0.065(3) 0.008(2) -0.010(2) 0.000(2)
C35 0.039(2) 0.038(2) 0.064(3) 0.013(2) -0.0134(19) -0.012(2)
N1 0.089(3) 0.0331(18) 0.047(2) 0.0116(15) -0.0439(19) -0.0244(19)
O1 0.0273(15) 0.0458(17) 0.0612(18) -0.0025(14) -0.0034(12) -0.0040(14)
O2 0.0489(17) 0.0480(17) 0.069(2) 0.0154(15) -0.0071(14) -0.0256(16)
O3 0.0330(15) 0.0501(17) 0.0514(17) 0.0055(14) -0.0066(12) -0.0013(14)
O4 0.078(2) 0.0487(17) 0.0280(14) -0.0033(13) -0.0041(14) -0.0106(17)
O5 0.159(4) 0.0510(19) 0.101(3) 0.0407(19) -0.104(3) -0.067(2)
O6 0.0534(17) 0.0432(16) 0.0330(14) 0.0101(12) -0.0135(12) -0.0156(14)
P1 0.0307(5) 0.0266(5) 0.0330(5) 0.0088(4) -0.0126(4) -0.0133(4)
P2 0.0299(5) 0.0278(5) 0.0245(4) 0.0049(3) -0.0041(3) -0.0141(4)
S1 0.0242(4) 0.0338(5) 0.0349(5) 0.0065(4) -0.0012(3) -0.0068(4)
S2 0.0365(5) 0.0343(5) 0.0333(5) 0.0024(4) -0.0073(4) -0.0199(4)
Fe1 0.0226(3) 0.0273(3) 0.0237(2) 0.00403(19) -0.00376(18) -0.0112(2)
Fe2 0.0293(3) 0.0295(3) 0.0250(3) 0.0037(2) -0.00381(19) -0.0109(2)

loop_
_atom_type_symbol
_atom_type_description
_atom_type_scat_dispersion_real
_atom_type_scat_dispersion_imag
_atom_type_scat_source
C C 0.0033 0.0016 'International Tables Vol C Tables 4.2.6.8 and 6.1.1.4'
H H 0 0 'International Tables Vol C Tables 4.2.6.8 and 6.1.1.4'
N N 0.0061 0.0033 'International Tables Vol C Tables 4.2.6.8 and 6.1.1.4'
O O 0.0106 0.006 'International Tables Vol C Tables 4.2.6.8 and 6.1.1.4'
P P 0.1023 0.0942 'International Tables Vol C Tables 4.2.6.8 and 6.1.1.4'
S S 0.1246 0.1234 'International Tables Vol C Tables 4.2.6.8 and 6.1.1.4'
Fe Fe 0.3463 0.8444 'International Tables Vol C Tables 4.2.6.8 and 6.1.1.4'

loop_
_exptl_crystal_face_index_h
_exptl_crystal_face_index_k
_exptl_crystal_face_index_l
_exptl_crystal_face_perp_dist
0 0 1 0.015
0 0 -1 0.025
0 1 0 0.07
0 -1 0 0.07
1 0 0 0.09
-1 0 0 0.09
-2 -1 0 0.09
-1 0 -1 0.085
1 0 1 0.08
2 3 0 0.11
0 1 1 0.065

loop_
_geom_angle_atom_site_label_1
_geom_angle_atom_site_label_2
_geom_angle_atom_site_label_3
_geom_angle
_geom_angle_site_symmetry_1
_geom_angle_site_symmetry_3
_geom_angle_publ_flag
O1 C1 Fe1 177.8(3) . . ?
O2 C2 Fe2 176.3(3) . . ?
O3 C3 Fe2 178.9(3) . . ?
O4 C4 Fe2 177.2(3) . . ?
C6I C5I S1 118.5(4) . . ?
C6I C5I H5I1 107.7 . . ?
S1 C5I H5I1 107.7 . . ?
C6I C5I H5I2 107.7 . . ?
S1 C5I H5I2 107.7 . . ?
H5I1 C5I H5I2 107.1 . . ?
C7I C6I C5I 122.0(6) . . ?
C7I C6I H6A 106.8 . . ?
C5I C6I H6A 106.8 . . ?
C7I C6I H6B 106.8 . . ?
C5I C6I H6B 106.8 . . ?
H6A C6I H6B 106.7 . . ?
C6I C7I S2 120.4(4) . . ?
C6I C7I H7A 107.2 . . ?
S2 C7I H7A 107.2 . . ?
C6I C7I H7B 107.2 . . ?
S2 C7I H7B 107.2 . . ?
H7A C7I H7B 106.9 . . ?
H6C C6J H6D 106.4 . . ?
C9 C8 C10 108.5(3) . . ?
C9 C8 P1 120.1(3) . . ?
C10 C8 P1 131.1(3) . . ?
C8 C9 C11 109.1(3) . . ?
C8 C9 P2 118.8(3) . . ?
C11 C9 P2 131.4(3) . . ?
O5 C10 N1 125.9(4) . . ?
O5 C10 C8 128.4(4) . . ?
N1 C10 C8 105.6(3) . . ?
O6 C11 N1 125.3(3) . . ?
O6 C11 C9 128.9(3) . . ?
N1 C11 C9 105.8(3) . . ?
C17 C12 C13 117.7(4) . . ?
C17 C12 P1 124.1(3) . . ?
C13 C12 P1 118.2(3) . . ?
C14 C13 C12 121.3(3) . . ?
C14 C13 H13 119.4 . . ?
C12 C13 H13 119.4 . . ?
C13 C14 C15 120.4(4) . . ?
C13 C14 H14 119.8 . . ?
C15 C14 H14 119.8 . . ?
C16 C15 C14 118.9(4) . . ?
C16 C15 H15 120.6 . . ?
C14 C15 H15 120.6 . . ?
C15 C16 C17 120.5(4) . . ?
C15 C16 H16 119.8 . . ?
C17 C16 H16 119.8 . . ?
C12 C17 C16 121.2(4) . . ?
C12 C17 H17 119.4 . . ?
C16 C17 H17 119.4 . . ?
C19 C18 C23 119.2(3) . . ?
C19 C18 P1 121.2(3) . . ?
C23 C18 P1 119.6(3) . . ?
C18 C19 C20 119.8(4) . . ?
C18 C19 H19 120.1 . . ?
C20 C19 H19 120.1 . . ?
C21 C20 C19 120.4(4) . . ?
C21 C20 H20 119.8 . . ?
C19 C20 H20 119.8 . . ?
C20 C21 C22 120.5(4) . . ?
C20 C21 H21 119.8 . . ?
C22 C21 H21 119.8 . . ?
C21 C22 C23 119.7(4) . . ?
C21 C22 H22 120.2 . . ?
C23 C22 H22 120.2 . . ?
C22 C23 C18 120.5(4) . . ?
C22 C23 H23 119.8 . . ?
C18 C23 H23 119.8 . . ?
C25 C24 C29 119.1(3) . . ?
C25 C24 P2 118.7(3) . . ?
C29 C24 P2 122.2(3) . . ?
C26 C25 C24 120.8(4) . . ?
C26 C25 H25 119.6 . . ?
C24 C25 H25 119.6 . . ?
C27 C26 C25 119.8(4) . . ?
C27 C26 H26 120.1 . . ?
C25 C26 H26 120.1 . . ?
C28 C27 C26 119.8(4) . . ?
C28 C27 H27 120.1 . . ?
C26 C27 H27 120.1 . . ?
C27 C28 C29 121.6(4) . . ?
C27 C28 H28 119.2 . . ?
C29 C28 H28 119.2 . . ?
C28 C29 C24 118.9(4) . . ?
C28 C29 H29 120.6 . . ?
C24 C29 H29 120.6 . . ?
C31 C30 C35 118.2(4) . . ?
C31 C30 P2 122.7(3) . . ?
C35 C30 P2 119.0(3) . . ?
C30 C31 C32 120.5(4) . . ?
C30 C31 H31 119.8 . . ?
C32 C31 H31 119.8 . . ?
C33 C32 C31 120.5(4) . . ?
C33 C32 H32 119.7 . . ?
C31 C32 H32 119.7 . . ?
C34 C33 C32 119.0(4) . . ?
C34 C33 H33 120.5 . . ?
C32 C33 H33 120.5 . . ?
C33 C34 C35 121.3(4) . . ?
C33 C34 H34 119.4 . . ?
C35 C34 H34 119.4 . . ?
C34 C35 C30 120.6(4) . . ?
C34 C35 H35 119.7 . . ?
C30 C35 H35 119.7 . . ?
C37I C36I C41I 120 . . ?
C37I C36I N1 127.4(4) . . ?
C41I C36I N1 112.5(4) . . ?
C36I C37I C38I 120 . . ?
C36I C37I H37I 120 . . ?
C38I C37I H37I 120 . . ?
C37I C38I C39I 120 . . ?
C37I C38I H38I 120 . . ?
C39I C38I H38I 120 . . ?
C40I C39I C38I 120 . . ?
C40I C39I H39I 120 . . ?
C38I C39I H39I 120 . . ?
C39I C40I C41I 120 . . ?
C39I C40I H40I 120 . . ?
C41I C40I H40I 120 . . ?
C40I C41I C36I 120 . . ?
C40I C41I H41I 120 . . ?
C36I C41I H41I 120 . . ?
C11 N1 C10 111.0(3) . . ?
C11 N1 C36I 126.5(3) . . ?
C10 N1 C36I 120.4(4) . . ?
C11 N1 C36J 117.6(4) . . ?
C10 N1 C36J 130.6(4) . . ?
C36I N1 C36J 23.4(3) . . ?
C37J C36J C41J 120 . . ?
C37J C36J N1 112.2(3) . . ?
C41J C36J N1 127.1(3) . . ?
C38J C37J C36J 120 . . ?
C38J C37J H37J 120 . . ?
C36J C37J H37J 120 . . ?
C37J C38J C39J 120 . . ?
C37J C38J H38J 120 . . ?
C39J C38J H38J 120 . . ?
C40J C39J C38J 120 . . ?
C40J C39J H39J 120 . . ?
C38J C39J H39J 120 . . ?
C39J C40J C41J 120 . . ?
C39J C40J H40J 120 . . ?
C41J C40J H40J 120 . . ?
C40J C41J C36J 120 . . ?
C40J C41J H41J 120 . . ?
C36J C41J H41J 120 . . ?
C8 P1 C12 103.54(17) . . ?
C8 P1 C18 101.23(17) . . ?
C12 P1 C18 103.23(16) . . ?
C8 P1 Fe1 104.95(12) . . ?
C12 P1 Fe1 116.63(11) . . ?
C18 P1 Fe1 124.41(13) . . ?
C30 P2 C24 103.81(16) . . ?
C30 P2 C9 98.79(16) . . ?
C24 P2 C9 106.22(16) . . ?
C30 P2 Fe1 121.43(11) . . ?
C24 P2 Fe1 118.61(12) . . ?
C9 P2 Fe1 105.30(11) . . ?
C5I S1 Fe1 114.97(14) . . ?
C5I S1 Fe2 109.58(16) . . ?
Fe1 S1 Fe2 68.38(3) . . ?
C7I S2 Fe1 115.42(16) . . ?
C7I S2 Fe2 110.34(15) . . ?
Fe1 S2 Fe2 68.39(3) . . ?
C1 Fe1 P2 96.14(11) . . ?
C1 Fe1 P1 88.64(11) . . ?
P2 Fe1 P1 90.69(4) . . ?
C1 Fe1 S2 86.83(11) . . ?
P2 Fe1 S2 108.09(4) . . ?
P1 Fe1 S2 161.04(4) . . ?
C1 Fe1 S1 158.37(11) . . ?
P2 Fe1 S1 105.42(4) . . ?
P1 Fe1 S1 92.79(4) . . ?
S2 Fe1 S1 84.84(4) . . ?
C1 Fe1 Fe2 102.82(11) . . ?
P2 Fe1 Fe2 154.03(3) . . ?
P1 Fe1 Fe2 107.17(3) . . ?
S2 Fe1 Fe2 56.21(3) . . ?
S1 Fe1 Fe2 56.20(3) . . ?
C2 Fe2 C3 90.55(16) . . ?
C2 Fe2 C4 95.65(17) . . ?
C3 Fe2 C4 103.60(16) . . ?
C2 Fe2 S1 89.29(12) . . ?
C3 Fe2 S1 149.90(12) . . ?
C4 Fe2 S1 106.37(12) . . ?
C2 Fe2 S2 163.28(12) . . ?
C3 Fe2 S2 87.83(11) . . ?
C4 Fe2 S2 100.91(12) . . ?
S1 Fe2 S2 83.87(4) . . ?
C2 Fe2 Fe1 108.34(12) . . ?
C3 Fe2 Fe1 96.38(11) . . ?
C4 Fe2 Fe1 148.55(12) . . ?
S1 Fe2 Fe1 55.43(3) . . ?
S2 Fe2 Fe1 55.40(3) . . ?
C43I C42I C47I 120 . . ?
C43I C42I C48I 120.3(6) . . ?
C47I C42I C48I 119.6(6) . . ?
C44I C43I C42I 120 . . ?
C44I C43I H43I 120 . . ?
C42I C43I H43I 120 . . ?
C45I C44I C43I 120 . . ?
C45I C44I H44I 120 . . ?
C43I C44I H44I 120 . . ?
C44I C45I C46I 120 . . ?
C44I C45I H45I 120 . . ?
C46I C45I H45I 120 . . ?
C45I C46I C47I 120 . . ?
C45I C46I H46I 120 . . ?
C47I C46I H46I 120 . . ?
C46I C47I C42I 120 . . ?
C46I C47I H47I 120 . . ?
C42I C47I H47I 120 . . ?
C43J C42J C47J 120 . . ?
C43J C42J C48J 121.7(9) . . ?
C47J C42J C48J 118.1(9) . . ?
C44J C43J C42J 120 . . ?
C44J C43J H43J 120 . . ?
C42J C43J H43J 120 . . ?
C43J C44J C45J 120 . . ?
C43J C44J H44J 120 . . ?
C45J C44J H44J 120 . . ?
C44J C45J C46J 120 . . ?
C44J C45J H45J 120 . . ?
C46J C45J H45J 120 . . ?
C47J C46J C45J 120 . . ?
C47J C46J H46J 120 . . ?
C45J C46J H46J 120 . . ?
C46J C47J C42J 120 . . ?
C46J C47J H47J 120 . . ?
C42J C47J H47J 120 . . ?
C42J C48J H48D 109.5 . . ?
C42J C48J H48E 109.5 . . ?
H48D C48J H48E 109.5 . . ?
C42J C48J H48F 109.5 . . ?
H48D C48J H48F 109.5 . . ?
H48E C48J H48F 109.5 . . ?

loop_
_geom_bond_atom_site_label_1
_geom_bond_atom_site_label_2
_geom_bond_distance
_geom_bond_site_symmetry_2
_geom_bond_publ_flag
C1 O1 1.149(4) . ?
C1 Fe1 1.762(4) . ?
C2 O2 1.144(4) . ?
C2 Fe2 1.785(4) . ?
C3 O3 1.147(4) . ?
C3 Fe2 1.788(4) . ?
C4 O4 1.148(4) . ?
C4 Fe2 1.792(4) . ?
C5I C6I 1.517(8) . ?
C5I S1 1.835(4) . ?
C5I H5I1 0.99 . ?
C5I H5I2 0.99 . ?
C6I C7I 1.374(8) . ?
C6I H6A 0.99 . ?
C6I H6B 0.99 . ?
C7I S2 1.824(4) . ?
C7I H7A 0.99 . ?
C7I H7B 0.99 . ?
C6J H6C 0.99 . ?
C6J H6D 0.99 . ?
C8 C9 1.329(5) . ?
C8 C10 1.509(5) . ?
C8 P1 1.828(4) . ?
C9 C11 1.502(5) . ?
C9 P2 1.846(3) . ?
C10 O5 1.200(5) . ?
C10 N1 1.397(5) . ?
C11 O6 1.207(4) . ?
C11 N1 1.394(5) . ?
C12 C17 1.376(5) . ?
C12 C13 1.387(5) . ?
C12 P1 1.831(4) . ?
C13 C14 1.374(5) . ?
C13 H13 0.95 . ?
C14 C15 1.379(6) . ?
C14 H14 0.95 . ?
C15 C16 1.375(6) . ?
C15 H15 0.95 . ?
C16 C17 1.382(6) . ?
C16 H16 0.95 . ?
C17 H17 0.95 . ?
C18 C19 1.379(5) . ?
C18 C23 1.389(5) . ?
C18 P1 1.834(4) . ?
C19 C20 1.395(5) . ?
C19 H19 0.95 . ?
C20 C21 1.365(6) . ?
C20 H20 0.95 . ?
C21 C22 1.370(6) . ?
C21 H21 0.95 . ?
C22 C23 1.388(6) . ?
C22 H22 0.95 . ?
C23 H23 0.95 . ?
C24 C25 1.387(5) . ?
C24 C29 1.397(5) . ?
C24 P2 1.832(3) . ?
C25 C26 1.380(5) . ?
C25 H25 0.95 . ?
C26 C27 1.373(7) . ?
C26 H26 0.95 . ?
C27 C28 1.366(7) . ?
C27 H27 0.95 . ?
C28 C29 1.383(6) . ?
C28 H28 0.95 . ?
C29 H29 0.95 . ?
C30 C31 1.380(5) . ?
C30 C35 1.388(5) . ?
C30 P2 1.832(4) . ?
C31 C32 1.397(6) . ?
C31 H31 0.95 . ?
C32 C33 1.372(7) . ?
C32 H32 0.95 . ?
C33 C34 1.362(7) . ?
C33 H33 0.95 . ?
C34 C35 1.381(6) . ?
C34 H34 0.95 . ?
C35 H35 0.95 . ?
C36I C37I 1.39 . ?
C36I C41I 1.39 . ?
C36I N1 1.441(4) . ?
C37I C38I 1.39 . ?
C37I H37I 0.95 . ?
C38I C39I 1.39 . ?
C38I H38I 0.95 . ?
C39I C40I 1.39 . ?
C39I H39I 0.95 . ?
C40I C41I 1.39 . ?
C40I H40I 0.95 . ?
C41I H41I 0.95 . ?
N1 C36J 1.449(5) . ?
C36J C37J 1.39 . ?
C36J C41J 1.39 . ?
C37J C38J 1.39 . ?
C37J H37J 0.95 . ?
C38J C39J 1.39 . ?
C38J H38J 0.95 . ?
C39J C40J 1.39 . ?
C39J H39J 0.95 . ?
C40J C41J 1.39 . ?
C40J H40J 0.95 . ?
C41J H41J 0.95 . ?
P1 Fe1 2.2142(10) . ?
P2 Fe1 2.1972(9) . ?
S1 Fe1 2.2520(9) . ?
S1 Fe2 2.2727(10) . ?
S2 Fe1 2.2512(9) . ?
S2 Fe2 2.2728(10) . ?
Fe1 Fe2 2.5426(6) . ?
C42I C43I 1.39 . ?
C42I C47I 1.39 . ?
C42I C48I 1.484(11) . ?
C43I C44I 1.39 . ?
C43I H43I 0.95 . ?
C44I C45I 1.39 . ?
C44I H44I 0.95 . ?
C45I C46I 1.39 . ?
C45I H45I 0.95 . ?
C46I C47I 1.39 . ?
C46I H46I 0.95 . ?
C47I H47I 0.95 . ?
C48I H48A 0.98 . ?
C48I H48B 0.98 . ?
C48I H48C 0.98 . ?
C42J C43J 1.39 . ?
C42J C47J 1.39 . ?
C42J C48J 1.453(13) . ?
C43J C44J 1.39 . ?
C43J H43J 0.95 . ?
C44J C45J 1.39 . ?
C44J H44J 0.95 . ?
C45J C46J 1.39 . ?
C45J H45J 0.95 . ?
C46J C47J 1.39 . ?
C46J H46J 0.95 . ?
C47J H47J 0.95 . ?
C48J H48D 0.98 . ?
C48J H48E 0.98 . ?
C48J H48F 0.98 . ?
